data_4067968
loop_
_publ_author_name
'Cao, Peng'
'Cabrera, Jos\'e'
'Padilla, Robin'
'Serra, Daniel'
'Rominger, Frank'
'Limbach, Michael'

_publ_section_title
;
 Hydroamination of Unactivated Alkenes Catalyzed by Novel
 Platinum(II)N-Heterocyclic Carbene Complexes
;
_journal_issue 3
_journal_name_full Organometallics
_journal_page_first 921
_journal_paper_doi 10.1021/om200964u
_journal_volume 31
_journal_year 2012
_chemical_formula_sum 'C39 H51 B F4 N6 O2 Pt'
_chemical_formula_weight 917.76
_chemical_name_common '10 in manuscript'
_chemical_name_systematic
; 
 ? 
;
_space_group_IT_number 2
_symmetry_cell_setting triclinic
_symmetry_space_group_name_Hall '-P 1'
_symmetry_space_group_name_H-M 'P -1'
_atom_sites_solution_hydrogens geom
_atom_sites_solution_primary direct
_atom_sites_solution_secondary difmap
_audit_creation_method SHELXL-97
_cell_angle_alpha 89.591(1)
_cell_angle_beta 73.009(1)
_cell_angle_gamma 73.607(1)
_cell_formula_units_Z 2
_cell_length_a 11.3575(5)
_cell_length_b 13.0886(6)
_cell_length_c 14.5169(7)
_cell_measurement_reflns_used 150
_cell_measurement_temperature 200(2)
_cell_measurement_theta_max 24.71
_cell_measurement_theta_min 1.96
_cell_volume 1973.21(16)
_computing_cell_refinement 'SMART, Bruker (2000)'
_computing_data_collection 'SMART, Bruker (2000)'
_computing_data_reduction 'XPREP, Bruker (2000)'
_computing_molecular_graphics 'SHELXTL, Bruker (2000)'
_computing_publication_material 'SHELXTL, Bruker (2000)'
_computing_structure_refinement 'SHELXL-97 (Sheldrick, 2008)'
_computing_structure_solution 'SHELXS-97 (Sheldrick, 2008)'
_diffrn_ambient_temperature 200(2)
_diffrn_measured_fraction_theta_full 0.997
_diffrn_measured_fraction_theta_max 0.997
_diffrn_measurement_device_type 'Bruker SMART CCD'
_diffrn_measurement_method '\w scans'
_diffrn_radiation_monochromator graphite
_diffrn_radiation_source 'fine-focus sealed tube'
_diffrn_radiation_type MoK\a
_diffrn_radiation_wavelength 0.71073
_diffrn_reflns_av_R_equivalents 0.0922
_diffrn_reflns_av_sigmaI/netI 0.1318
_diffrn_reflns_limit_h_max 13
_diffrn_reflns_limit_h_min -13
_diffrn_reflns_limit_k_max 15
_diffrn_reflns_limit_k_min -15
_diffrn_reflns_limit_l_max 17
_diffrn_reflns_limit_l_min -16
_diffrn_reflns_number 16578
_diffrn_reflns_theta_full 24.71
_diffrn_reflns_theta_max 24.71
_diffrn_reflns_theta_min 1.96
_exptl_absorpt_coefficient_mu 3.616
_exptl_absorpt_correction_T_max 0.8399
_exptl_absorpt_correction_T_min 0.6708
_exptl_absorpt_correction_type multi-scan
_exptl_absorpt_process_details
;
Sheldrick, G. M. (2008). <i>SADABS</i>. University of G\"ottingen, Germany.
;
_exptl_crystal_colour yellow
_exptl_crystal_density_diffrn 1.545
_exptl_crystal_density_method 'not measured'
_exptl_crystal_description polyhedron
_exptl_crystal_F_000 924
_exptl_crystal_size_max 0.12
_exptl_crystal_size_mid 0.10
_exptl_crystal_size_min 0.05
_refine_diff_density_max 2.192
_refine_diff_density_min -2.011
_refine_diff_density_rms 0.183
_refine_ls_extinction_method none
_refine_ls_goodness_of_fit_ref 0.992
_refine_ls_hydrogen_treatment constr
_refine_ls_matrix_type full
_refine_ls_number_parameters 450
_refine_ls_number_reflns 6710
_refine_ls_number_restraints 0
_refine_ls_restrained_S_all 0.992
_refine_ls_R_factor_all 0.0969
_refine_ls_R_factor_gt 0.0577
_refine_ls_shift/su_max 0.001
_refine_ls_shift/su_mean 0.000
_refine_ls_structure_factor_coef Fsqd
_refine_ls_weighting_details 'calc w=1/[\s^2^(Fo^2^)+(0.0589P)^2^+0.0000P] where P=(Fo^2^+2Fc^2^)/3'
_refine_ls_weighting_scheme calc
_refine_ls_wR_factor_gt 0.1157
_refine_ls_wR_factor_ref 0.1300
_reflns_number_gt 4811
_reflns_number_total 6710
_reflns_threshold_expression >2sigma(I)
_cod_data_source_file om200964u_si_002.cif
_cod_data_source_block dse16
_cod_depositor_comments
;
The following automatic conversions were performed:

'_symmetry_cell_setting' value 'Triclinic' changed to 'triclinic'
according to /home/saulius/struct/CIF-dictionaries/cif_core.dic
dictionary named 'cif_core.dic' version 2.4.1 from 2010-06-29.

Automatic conversion script
Id: cif_fix_values 1715 2011-07-08 13:25:40Z adriana 
;
_cod_original_cell_volume 1973.22(16)
_cod_original_sg_symbol_H-M P-1
_cod_database_code 4067968

loop_
_symmetry_equiv_pos_as_xyz
'x, y, z'
'-x, -y, -z'

loop_
_atom_site_label
_atom_site_type_symbol
_atom_site_fract_x
_atom_site_fract_y
_atom_site_fract_z
_atom_site_U_iso_or_equiv
_atom_site_adp_type
_atom_site_occupancy
_atom_site_symmetry_multiplicity
_atom_site_calc_flag
_atom_site_refinement_flags
Pt1 Pt 0.54383(4) 0.85002(3) 0.78180(3) 0.02511(14) Uani 1 1 d .
O1 O 0.3280(7) 1.4204(5) 0.7798(5) 0.048(2) Uani 1 1 d .
N1 N 0.3004(7) 0.8366(6) 0.7186(5) 0.0262(19) Uani 1 1 d .
N2 N 0.3954(7) 0.7055(6) 0.7855(5) 0.0257(18) Uani 1 1 d .
N3 N 0.5697(5) 0.7051(3) 0.8301(4) 0.0276(19) Uani 1 1 d G
N4 N 0.7398(7) 0.7357(6) 0.8600(5) 0.0292(19) Uani 1 1 d .
N5 N 0.7913(8) 0.8804(7) 0.8279(6) 0.037(2) Uani 1 1 d .
N6 N 0.3814(7) 1.1931(6) 0.7803(6) 0.031(2) Uani 1 1 d .
C1 C 0.3979(8) 0.8042(7) 0.7596(7) 0.028(2) Uani 1 1 d .
C2 C 0.2372(9) 0.7607(8) 0.7239(7) 0.030(2) Uani 1 1 d .
H2 H 0.1649 0.7653 0.7020 0.036 Uiso 1 1 calc R
C3 C 0.2975(9) 0.6769(8) 0.7667(7) 0.032(2) Uani 1 1 d .
H3 H 0.2758 0.6123 0.7805 0.038 Uiso 1 1 calc R
C4 C 0.4864(5) 0.6464(4) 0.8259(4) 0.027(2) Uani 1 1 d G
C5 C 0.5056(6) 0.5444(4) 0.8579(5) 0.035(3) Uani 1 1 d G
H5 H 0.4487 0.5043 0.8551 0.042 Uiso 1 1 calc R
C6 C 0.6081(6) 0.5011(4) 0.8941(4) 0.037(3) Uani 1 1 d G
H6 H 0.6212 0.4314 0.9160 0.044 Uiso 1 1 calc R
C7 C 0.6914(5) 0.5598(5) 0.8983(4) 0.040(3) Uani 1 1 d G
H7 H 0.7614 0.5302 0.9230 0.048 Uiso 1 1 calc R
C8 C 0.6722(5) 0.6618(5) 0.8662(4) 0.032(2) Uani 1 1 d G
C9 C 0.7030(9) 0.8330(8) 0.8237(7) 0.035(3) Uani 1 1 d .
C10 C 0.8504(10) 0.7250(10) 0.8873(8) 0.043(3) Uani 1 1 d .
H10 H 0.8938 0.6657 0.9149 0.052 Uiso 1 1 calc R
C11 C 0.8824(10) 0.8135(9) 0.8672(7) 0.039(3) Uani 1 1 d .
H11 H 0.9544 0.8296 0.8774 0.047 Uiso 1 1 calc R
C12 C 0.2647(6) 0.9359(4) 0.6779(4) 0.028(2) Uani 1 1 d G
C13 C 0.3265(6) 0.9439(4) 0.5814(4) 0.033(2) Uani 1 1 d G
C14 C 0.3015(6) 1.0419(5) 0.5421(3) 0.040(3) Uani 1 1 d G
H14 H 0.3437 1.0474 0.4761 0.048 Uiso 1 1 calc R
C15 C 0.2147(6) 1.1320(4) 0.5993(4) 0.038(3) Uani 1 1 d G
C16 C 0.1530(5) 1.1241(4) 0.6959(4) 0.035(3) Uani 1 1 d G
H16 H 0.0937 1.1857 0.7350 0.042 Uiso 1 1 calc R
C17 C 0.1780(6) 1.0260(5) 0.7352(3) 0.028(2) Uani 1 1 d G
C18 C 0.4249(11) 0.8461(8) 0.5187(8) 0.052(3) Uani 1 1 d .
H18A H 0.4840 0.8089 0.5539 0.078 Uiso 1 1 calc R
H18B H 0.4739 0.8688 0.4588 0.078 Uiso 1 1 calc R
H18C H 0.3802 0.7977 0.5031 0.078 Uiso 1 1 calc R
C19 C 0.1919(12) 1.2400(9) 0.5578(9) 0.059(3) Uani 1 1 d .
H19A H 0.1033 1.2646 0.5548 0.089 Uiso 1 1 calc R
H19B H 0.2521 1.2336 0.4926 0.089 Uiso 1 1 calc R
H19C H 0.2057 1.2916 0.5991 0.089 Uiso 1 1 calc R
C20 C 0.1073(9) 1.0172(8) 0.8391(7) 0.042(3) Uani 1 1 d .
H20A H 0.0869 1.0852 0.8767 0.063 Uiso 1 1 calc R
H20B H 0.1618 0.9603 0.8656 0.063 Uiso 1 1 calc R
H20C H 0.0275 1.0004 0.8424 0.063 Uiso 1 1 calc R
C21 C 0.8002(6) 0.9806(5) 0.7927(4) 0.034(3) Uani 1 1 d G
C22 C 0.7577(6) 1.0709(6) 0.8571(3) 0.041(3) Uani 1 1 d G
C23 C 0.7665(6) 1.1689(5) 0.8231(5) 0.040(3) Uani 1 1 d G
H23 H 0.7374 1.2306 0.8671 0.048 Uiso 1 1 calc R
C24 C 0.8177(7) 1.1766(5) 0.7248(5) 0.046(3) Uani 1 1 d G
C25 C 0.8602(6) 1.0863(6) 0.6604(4) 0.041(3) Uani 1 1 d G
H25 H 0.8952 1.0916 0.5932 0.050 Uiso 1 1 calc R
C26 C 0.8515(6) 0.9884(5) 0.6944(4) 0.036(3) Uani 1 1 d G
C27 C 0.6979(12) 1.0627(10) 0.9654(8) 0.064(4) Uani 1 1 d .
H27A H 0.6114 1.0552 0.9769 0.096 Uiso 1 1 calc R
H27B H 0.6923 1.1274 1.0021 0.096 Uiso 1 1 calc R
H27C H 0.7518 1.0002 0.9865 0.096 Uiso 1 1 calc R
C28 C 0.8256(11) 1.2844(9) 0.6881(9) 0.060(3) Uani 1 1 d .
H28A H 0.7394 1.3291 0.6903 0.089 Uiso 1 1 calc R
H28B H 0.8824 1.2738 0.6213 0.089 Uiso 1 1 calc R
H28C H 0.8600 1.3197 0.7289 0.089 Uiso 1 1 calc R
C29 C 0.9019(11) 0.8911(9) 0.6254(8) 0.057(3) Uani 1 1 d .
H29A H 0.9088 0.9125 0.5597 0.085 Uiso 1 1 calc R
H29B H 0.8430 0.8471 0.6426 0.085 Uiso 1 1 calc R
H29C H 0.9871 0.8500 0.6286 0.085 Uiso 1 1 calc R
C30 C 0.5132(8) 1.0025(7) 0.7357(6) 0.024(2) Uani 1 1 d .
H30A H 0.5968 1.0181 0.7111 0.029 Uiso 1 1 calc R
H30B H 0.4755 1.0062 0.6819 0.029 Uiso 1 1 calc R
C31 C 0.4235(9) 1.0860(7) 0.8170(7) 0.030(2) Uani 1 1 d .
H31A H 0.3468 1.0630 0.8498 0.036 Uiso 1 1 calc R
H31B H 0.4681 1.0918 0.8651 0.036 Uiso 1 1 calc R
C32 C 0.4837(9) 1.2426(8) 0.7507(8) 0.037(3) Uani 1 1 d .
H32A H 0.5581 1.1951 0.7006 0.044 Uiso 1 1 calc R
H32B H 0.5124 1.2552 0.8067 0.044 Uiso 1 1 calc R
C33 C 0.4332(10) 1.3498(8) 0.7099(8) 0.044(3) Uani 1 1 d .
H33A H 0.5035 1.3834 0.6879 0.053 Uiso 1 1 calc R
H33B H 0.4063 1.3362 0.6533 0.053 Uiso 1 1 calc R
C34 C 0.2279(10) 1.3714(8) 0.8161(9) 0.048(3) Uani 1 1 d .
H34A H 0.1930 1.3595 0.7634 0.058 Uiso 1 1 calc R
H34B H 0.1571 1.4202 0.8676 0.058 Uiso 1 1 calc R
C35 C 0.2758(9) 1.2651(8) 0.8564(7) 0.036(3) Uani 1 1 d .
H35A H 0.3062 1.2767 0.9116 0.044 Uiso 1 1 calc R
H35B H 0.2045 1.2327 0.8797 0.044 Uiso 1 1 calc R
O3 O 0.1677(14) 0.5136(11) 0.5392(11) 0.145(5) Uani 1 1 d .
C71 C 0.2940(16) 0.5289(15) 0.5104(14) 0.108(6) Uani 1 1 d .
H71A H 0.2893 0.6026 0.4920 0.130 Uiso 1 1 calc R
H71B H 0.3332 0.5156 0.5636 0.130 Uiso 1 1 calc R
C72 C 0.3677(17) 0.4523(13) 0.4287(14) 0.122(7) Uani 1 1 d .
H72A H 0.3580 0.3817 0.4449 0.183 Uiso 1 1 calc R
H72B H 0.4588 0.4491 0.4124 0.183 Uiso 1 1 calc R
H72C H 0.3364 0.4738 0.3733 0.183 Uiso 1 1 calc R
C73 C 0.0838(19) 0.5678(15) 0.6218(14) 0.129(8) Uani 1 1 d .
H73A H 0.0766 0.6447 0.6171 0.154 Uiso 1 1 calc R
H73B H 0.1197 0.5444 0.6756 0.154 Uiso 1 1 calc R
C74 C -0.0481(16) 0.5553(15) 0.6469(14) 0.133(8) Uani 1 1 d .
H74A H -0.0731 0.5536 0.5880 0.199 Uiso 1 1 calc R
H74B H -0.1091 0.6156 0.6916 0.199 Uiso 1 1 calc R
H74C H -0.0486 0.4884 0.6777 0.199 Uiso 1 1 calc R
B1 B 0.1138(12) 0.6787(10) 0.0159(10) 0.042(3) Uani 1 1 d .
F1 F 0.2445(6) 0.6620(5) -0.0087(4) 0.0605(19) Uani 1 1 d .
F2 F 0.0657(7) 0.6726(6) 0.1139(5) 0.078(2) Uani 1 1 d .
F3 F 0.0589(7) 0.7790(6) -0.0091(5) 0.086(3) Uani 1 1 d .
F4 F 0.0886(8) 0.6056(6) -0.0356(6) 0.095(3) Uani 1 1 d .

loop_
_atom_site_aniso_label
_atom_site_aniso_U_11
_atom_site_aniso_U_22
_atom_site_aniso_U_33
_atom_site_aniso_U_23
_atom_site_aniso_U_13
_atom_site_aniso_U_12
Pt1 0.0281(2) 0.0281(2) 0.0218(2) 0.00707(14) -0.01238(16) -0.00754(15)
O1 0.051(5) 0.031(4) 0.056(5) -0.002(4) -0.007(4) -0.013(4)
N1 0.029(5) 0.027(5) 0.023(4) 0.003(4) -0.010(4) -0.007(4)
N2 0.024(4) 0.024(5) 0.032(5) 0.012(4) -0.014(4) -0.007(4)
N3 0.028(5) 0.027(5) 0.026(5) 0.010(4) -0.008(4) -0.005(4)
N4 0.029(5) 0.035(5) 0.025(5) 0.009(4) -0.014(4) -0.006(4)
N5 0.045(5) 0.046(6) 0.037(5) 0.018(4) -0.029(5) -0.021(5)
N6 0.032(5) 0.027(5) 0.036(5) -0.001(4) -0.010(4) -0.009(4)
C1 0.021(5) 0.027(6) 0.033(6) -0.003(5) -0.005(5) -0.004(4)
C2 0.028(5) 0.034(6) 0.038(6) 0.007(5) -0.022(5) -0.012(5)
C3 0.031(6) 0.034(6) 0.035(6) 0.003(5) -0.005(5) -0.022(5)
C4 0.034(6) 0.018(5) 0.024(5) 0.005(4) -0.008(5) -0.002(4)
C5 0.039(6) 0.033(6) 0.029(6) 0.007(5) -0.010(5) -0.005(5)
C6 0.052(7) 0.025(6) 0.026(6) 0.008(4) -0.013(5) 0.000(5)
C7 0.048(7) 0.043(7) 0.026(6) 0.012(5) -0.014(5) -0.004(5)
C8 0.032(6) 0.033(6) 0.021(5) -0.002(5) -0.006(5) 0.003(5)
C9 0.033(6) 0.045(7) 0.029(6) 0.008(5) -0.014(5) -0.008(5)
C10 0.031(6) 0.066(9) 0.039(7) 0.014(6) -0.021(5) -0.012(6)
C11 0.031(6) 0.064(8) 0.032(6) 0.018(6) -0.021(5) -0.018(6)
C12 0.032(6) 0.026(6) 0.032(6) 0.009(5) -0.019(5) -0.008(5)
C13 0.042(6) 0.022(6) 0.041(7) 0.011(5) -0.025(5) -0.007(5)
C14 0.066(8) 0.036(7) 0.024(6) 0.011(5) -0.018(6) -0.020(6)
C15 0.055(7) 0.031(6) 0.033(6) 0.008(5) -0.025(6) -0.008(5)
C16 0.031(6) 0.030(6) 0.046(7) -0.004(5) -0.021(5) -0.003(5)
C17 0.026(5) 0.040(7) 0.024(6) 0.003(5) -0.013(5) -0.013(5)
C18 0.072(8) 0.046(7) 0.029(6) 0.003(5) -0.009(6) -0.010(6)
C19 0.077(9) 0.045(8) 0.058(8) 0.019(6) -0.029(7) -0.012(7)
C20 0.030(6) 0.050(7) 0.043(7) -0.007(5) -0.004(5) -0.014(5)
C21 0.038(6) 0.055(8) 0.026(6) 0.018(5) -0.017(5) -0.030(5)
C22 0.037(6) 0.054(8) 0.036(7) 0.003(6) -0.015(5) -0.016(6)
C23 0.043(7) 0.040(7) 0.042(7) -0.001(5) -0.022(6) -0.011(5)
C24 0.032(6) 0.049(8) 0.061(8) 0.010(6) -0.015(6) -0.018(6)
C25 0.032(6) 0.062(8) 0.027(6) 0.019(6) -0.004(5) -0.015(6)
C26 0.039(6) 0.047(7) 0.021(6) 0.000(5) -0.006(5) -0.012(5)
C27 0.073(9) 0.089(10) 0.035(7) -0.003(7) -0.012(7) -0.034(8)
C28 0.061(8) 0.053(8) 0.072(9) 0.027(7) -0.022(7) -0.027(6)
C29 0.066(8) 0.072(9) 0.029(7) 0.009(6) -0.021(6) -0.008(7)
C30 0.022(5) 0.026(6) 0.022(5) 0.003(4) -0.008(4) -0.005(4)
C31 0.036(6) 0.027(6) 0.032(6) 0.007(5) -0.010(5) -0.017(5)
C32 0.037(6) 0.028(6) 0.045(7) 0.008(5) -0.011(5) -0.011(5)
C33 0.050(7) 0.044(7) 0.037(7) 0.009(6) -0.005(6) -0.023(6)
C34 0.042(7) 0.032(7) 0.063(8) -0.009(6) -0.007(6) -0.008(5)
C35 0.042(6) 0.035(6) 0.037(6) 0.004(5) -0.011(5) -0.019(5)
O3 0.111(11) 0.144(13) 0.148(14) -0.013(10) -0.001(10) -0.030(9)
C71 0.072(12) 0.148(18) 0.101(15) 0.040(13) -0.024(11) -0.029(12)
C72 0.114(15) 0.093(14) 0.116(16) 0.025(12) 0.020(13) -0.023(11)
C73 0.124(17) 0.127(17) 0.107(16) -0.069(13) -0.041(14) 0.016(13)
C74 0.085(14) 0.139(18) 0.145(19) -0.045(14) 0.013(13) -0.037(12)
B1 0.042(8) 0.029(8) 0.053(9) -0.006(6) -0.023(7) 0.002(6)
F1 0.039(4) 0.094(5) 0.044(4) 0.014(4) -0.019(3) -0.006(3)
F2 0.066(5) 0.109(6) 0.050(5) -0.001(4) -0.001(4) -0.027(4)
F3 0.103(6) 0.067(5) 0.080(6) -0.007(4) -0.067(5) 0.027(4)
F4 0.110(7) 0.076(6) 0.112(7) -0.031(5) -0.051(6) -0.027(5)

loop_
_atom_type_symbol
_atom_type_description
_atom_type_scat_dispersion_real
_atom_type_scat_dispersion_imag
_atom_type_scat_source
C C 0.0033 0.0016 'International Tables Vol C Tables 4.2.6.8 and 6.1.1.4'
H H 0.0000 0.0000 'International Tables Vol C Tables 4.2.6.8 and 6.1.1.4'
B B 0.0013 0.0007 'International Tables Vol C Tables 4.2.6.8 and 6.1.1.4'
N N 0.0061 0.0033 'International Tables Vol C Tables 4.2.6.8 and 6.1.1.4'
O O 0.0106 0.0060 'International Tables Vol C Tables 4.2.6.8 and 6.1.1.4'
F F 0.0171 0.0103 'International Tables Vol C Tables 4.2.6.8 and 6.1.1.4'
Pt Pt -1.7033 8.3905 'International Tables Vol C Tables 4.2.6.8 and 6.1.1.4'

loop_
_geom_angle_atom_site_label_1
_geom_angle_atom_site_label_2
_geom_angle_atom_site_label_3
_geom_angle
N3 Pt1 C1 77.1(3)
N3 Pt1 C9 78.5(3)
C1 Pt1 C9 155.6(4)
N3 Pt1 C30 178.3(3)
C1 Pt1 C30 102.8(4)
C9 Pt1 C30 101.6(4)
C33 O1 C34 110.3(7)
C1 N1 C2 110.4(8)
C1 N1 C12 126.1(7)
C2 N1 C12 123.4(7)
C1 N2 C3 112.5(8)
C1 N2 C4 119.6(7)
C3 N2 C4 127.9(7)
C4 N3 C8 120.0
C4 N3 Pt1 119.9(3)
C8 N3 Pt1 120.1(3)
C9 N4 C8 122.0(7)
C9 N4 C10 110.9(8)
C8 N4 C10 127.1(8)
C9 N5 C11 110.3(9)
C9 N5 C21 126.2(8)
C11 N5 C21 123.4(8)
C32 N6 C35 107.6(7)
C32 N6 C31 112.5(7)
C35 N6 C31 109.9(7)
N2 C1 N1 104.1(7)
N2 C1 Pt1 114.5(6)
N1 C1 Pt1 141.1(7)
C3 C2 N1 107.3(8)
C3 C2 H2 126.4
N1 C2 H2 126.4
N2 C3 C2 105.7(8)
N2 C3 H3 127.2
C2 C3 H3 127.2
N2 C4 C5 131.2(5)
N2 C4 N3 108.8(5)
C5 C4 N3 120.0
C4 C5 C6 120.0
C4 C5 H5 120.0
C6 C5 H5 120.0
C7 C6 C5 120.0
C7 C6 H6 120.0
C5 C6 H6 120.0
C6 C7 C8 120.0
C6 C7 H7 120.0
C8 C7 H7 120.0
N4 C8 C7 132.3(5)
N4 C8 N3 107.7(5)
C7 C8 N3 120.0
N5 C9 N4 104.5(8)
N5 C9 Pt1 143.7(8)
N4 C9 Pt1 111.7(7)
C11 C10 N4 106.2(9)
C11 C10 H10 126.9
N4 C10 H10 126.9
C10 C11 N5 108.1(9)
C10 C11 H11 125.9
N5 C11 H11 125.9
C13 C12 C17 120.0
C13 C12 N1 118.8(5)
C17 C12 N1 121.0(5)
C12 C13 C14 120.0
C12 C13 C18 120.4(6)
C14 C13 C18 119.6(6)
C13 C14 C15 120.0
C13 C14 H14 120.0
C15 C14 H14 120.0
C16 C15 C14 120.0
C16 C15 C19 119.9(6)
C14 C15 C19 120.1(6)
C17 C16 C15 120.0
C17 C16 H16 120.0
C15 C16 H16 120.0
C16 C17 C12 120.0
C16 C17 C20 119.7(6)
C12 C17 C20 120.3(6)
C13 C18 H18A 109.5
C13 C18 H18B 109.5
H18A C18 H18B 109.5
C13 C18 H18C 109.5
H18A C18 H18C 109.5
H18B C18 H18C 109.5
C15 C19 H19A 109.5
C15 C19 H19B 109.5
H19A C19 H19B 109.5
C15 C19 H19C 109.5
H19A C19 H19C 109.5
H19B C19 H19C 109.5
C17 C20 H20A 109.5
C17 C20 H20B 109.5
H20A C20 H20B 109.5
C17 C20 H20C 109.5
H20A C20 H20C 109.5
H20B C20 H20C 109.5
C22 C21 C26 120.0
C22 C21 N5 119.8(6)
C26 C21 N5 120.2(6)
C21 C22 C23 120.0
C21 C22 C27 119.8(7)
C23 C22 C27 120.1(7)
C24 C23 C22 120.0
C24 C23 H23 120.0
C22 C23 H23 120.0
C23 C24 C25 120.0
C23 C24 C28 119.7(7)
C25 C24 C28 120.3(7)
C26 C25 C24 120.0
C26 C25 H25 120.0
C24 C25 H25 120.0
C25 C26 C21 120.0
C25 C26 C29 119.7(6)
C21 C26 C29 120.3(6)
C22 C27 H27A 109.5
C22 C27 H27B 109.5
H27A C27 H27B 109.5
C22 C27 H27C 109.5
H27A C27 H27C 109.5
H27B C27 H27C 109.5
C24 C28 H28A 109.5
C24 C28 H28B 109.5
H28A C28 H28B 109.5
C24 C28 H28C 109.5
H28A C28 H28C 109.5
H28B C28 H28C 109.5
C26 C29 H29A 109.5
C26 C29 H29B 109.5
H29A C29 H29B 109.5
C26 C29 H29C 109.5
H29A C29 H29C 109.5
H29B C29 H29C 109.5
C31 C30 Pt1 111.6(6)
C31 C30 H30A 109.3
Pt1 C30 H30A 109.3
C31 C30 H30B 109.3
Pt1 C30 H30B 109.3
H30A C30 H30B 108.0
N6 C31 C30 111.8(7)
N6 C31 H31A 109.3
C30 C31 H31A 109.3
N6 C31 H31B 109.3
C30 C31 H31B 109.3
H31A C31 H31B 107.9
N6 C32 C33 108.8(8)
N6 C32 H32A 109.9
C33 C32 H32A 109.9
N6 C32 H32B 109.9
C33 C32 H32B 109.9
H32A C32 H32B 108.3
O1 C33 C32 111.6(8)
O1 C33 H33A 109.3
C32 C33 H33A 109.3
O1 C33 H33B 109.3
C32 C33 H33B 109.3
H33A C33 H33B 108.0
O1 C34 C35 111.9(8)
O1 C34 H34A 109.2
C35 C34 H34A 109.2
O1 C34 H34B 109.2
C35 C34 H34B 109.2
H34A C34 H34B 107.9
N6 C35 C34 109.3(8)
N6 C35 H35A 109.8
C34 C35 H35A 109.8
N6 C35 H35B 109.8
C34 C35 H35B 109.8
H35A C35 H35B 108.3
C73 O3 C71 116.8(17)
C72 C71 O3 105.0(16)
C72 C71 H71A 110.8
O3 C71 H71A 110.8
C72 C71 H71B 110.8
O3 C71 H71B 110.8
H71A C71 H71B 108.8
C71 C72 H72A 109.5
C71 C72 H72B 109.5
H72A C72 H72B 109.5
C71 C72 H72C 109.5
H72A C72 H72C 109.5
H72B C72 H72C 109.5
O3 C73 C74 115.6(16)
O3 C73 H73A 108.4
C74 C73 H73A 108.4
O3 C73 H73B 108.4
C74 C73 H73B 108.4
H73A C73 H73B 107.4
C73 C74 H74A 109.5
C73 C74 H74B 109.5
H74A C74 H74B 109.5
C73 C74 H74C 109.5
H74A C74 H74C 109.5
H74B C74 H74C 109.5
F4 B1 F1 109.5(10)
F4 B1 F2 111.5(11)
F1 B1 F2 109.4(10)
F4 B1 F3 108.1(10)
F1 B1 F3 108.1(10)
F2 B1 F3 110.2(10)

loop_
_geom_bond_atom_site_label_1
_geom_bond_atom_site_label_2
_geom_bond_distance
Pt1 N3 1.991(4)
Pt1 C1 2.021(9)
Pt1 C9 2.025(10)
Pt1 C30 2.068(8)
O1 C33 1.412(12)
O1 C34 1.428(12)
N1 C1 1.370(11)
N1 C2 1.371(11)
N1 C12 1.426(8)
N2 C1 1.349(11)
N2 C3 1.365(11)
N2 C4 1.382(8)
N3 C4 1.3900
N3 C8 1.3900
N4 C9 1.375(12)
N4 C8 1.383(9)
N4 C10 1.394(12)
N5 C9 1.335(12)
N5 C11 1.409(12)
N5 C21 1.425(9)
N6 C32 1.444(11)
N6 C35 1.466(12)
N6 C31 1.495(11)
C2 C3 1.369(13)
C2 H2 0.9500
C3 H3 0.9500
C4 C5 1.3900
C5 C6 1.3900
C5 H5 0.9500
C6 C7 1.3900
C6 H6 0.9500
C7 C8 1.3900
C7 H7 0.9500
C10 C11 1.316(14)
C10 H10 0.9500
C11 H11 0.9500
C12 C13 1.3900
C12 C17 1.3900
C13 C14 1.3900
C13 C18 1.526(11)
C14 C15 1.3900
C14 H14 0.9500
C15 C16 1.3900
C15 C19 1.517(11)
C16 C17 1.3900
C16 H16 0.9500
C17 C20 1.508(11)
C18 H18A 0.9800
C18 H18B 0.9800
C18 H18C 0.9800
C19 H19A 0.9800
C19 H19B 0.9800
C19 H19C 0.9800
C20 H20A 0.9800
C20 H20B 0.9800
C20 H20C 0.9800
C21 C22 1.3900
C21 C26 1.3900
C22 C23 1.3900
C22 C27 1.537(12)
C23 C24 1.3900
C23 H23 0.9500
C24 C25 1.3900
C24 C28 1.521(11)
C25 C26 1.3900
C25 H25 0.9500
C26 C29 1.490(12)
C27 H27A 0.9800
C27 H27B 0.9800
C27 H27C 0.9800
C28 H28A 0.9800
C28 H28B 0.9800
C28 H28C 0.9800
C29 H29A 0.9800
C29 H29B 0.9800
C29 H29C 0.9800
C30 C31 1.521(12)
C30 H30A 0.9900
C30 H30B 0.9900
C31 H31A 0.9900
C31 H31B 0.9900
C32 C33 1.542(13)
C32 H32A 0.9900
C32 H32B 0.9900
C33 H33A 0.9900
C33 H33B 0.9900
C34 C35 1.524(14)
C34 H34A 0.9900
C34 H34B 0.9900
C35 H35A 0.9900
C35 H35B 0.9900
O3 C73 1.346(18)
O3 C71 1.443(18)
C71 C72 1.44(2)
C71 H71A 0.9900
C71 H71B 0.9900
C72 H72A 0.9800
C72 H72B 0.9800
C72 H72C 0.9800
C73 C74 1.49(2)
C73 H73A 0.9900
C73 H73B 0.9900
C74 H74A 0.9800
C74 H74B 0.9800
C74 H74C 0.9800
B1 F4 1.359(13)
B1 F1 1.373(14)
B1 F2 1.378(15)
B1 F3 1.382(14)

loop_
_geom_torsion_atom_site_label_1
_geom_torsion_atom_site_label_2
_geom_torsion_atom_site_label_3
_geom_torsion_atom_site_label_4
_geom_torsion
C1 Pt1 N3 C4 0.5(4)
C9 Pt1 N3 C4 -178.9(4)
C30 Pt1 N3 C4 87(11)
C1 Pt1 N3 C8 179.3(4)
C9 Pt1 N3 C8 -0.1(4)
C30 Pt1 N3 C8 -94(11)
C3 N2 C1 N1 -2.9(10)
C4 N2 C1 N1 177.0(7)
C3 N2 C1 Pt1 -178.2(6)
C4 N2 C1 Pt1 1.6(10)
C2 N1 C1 N2 2.7(10)
C12 N1 C1 N2 -179.0(7)
C2 N1 C1 Pt1 176.1(8)
C12 N1 C1 Pt1 -5.7(15)
N3 Pt1 C1 N2 -1.1(6)
C9 Pt1 C1 N2 0.2(13)
C30 Pt1 C1 N2 -179.4(6)
N3 Pt1 C1 N1 -174.0(11)
C9 Pt1 C1 N1 -172.7(9)
C30 Pt1 C1 N1 7.8(11)
C1 N1 C2 C3 -1.7(11)
C12 N1 C2 C3 180.0(7)
C1 N2 C3 C2 1.9(11)
C4 N2 C3 C2 -178.0(8)
N1 C2 C3 N2 -0.1(10)
C1 N2 C4 C5 -179.6(6)
C3 N2 C4 C5 0.2(12)
C1 N2 C4 N3 -1.2(9)
C3 N2 C4 N3 178.7(8)
C8 N3 C4 N2 -178.7(6)
Pt1 N3 C4 N2 0.1(5)
C8 N3 C4 C5 0.0
Pt1 N3 C4 C5 178.8(4)
N2 C4 C5 C6 178.3(7)
N3 C4 C5 C6 0.0
C4 C5 C6 C7 0.0
C5 C6 C7 C8 0.0
C9 N4 C8 C7 178.9(6)
C10 N4 C8 C7 -0.8(12)
C9 N4 C8 N3 0.4(9)
C10 N4 C8 N3 -179.3(8)
C6 C7 C8 N4 -178.4(7)
C6 C7 C8 N3 0.0
C4 N3 C8 N4 178.7(6)
Pt1 N3 C8 N4 -0.1(5)
C4 N3 C8 C7 0.0
Pt1 N3 C8 C7 -178.8(4)
C11 N5 C9 N4 -0.4(11)
C21 N5 C9 N4 175.8(8)
C11 N5 C9 Pt1 -178.2(10)
C21 N5 C9 Pt1 -2.1(19)
C8 N4 C9 N5 -179.1(8)
C10 N4 C9 N5 0.7(11)
C8 N4 C9 Pt1 -0.5(11)
C10 N4 C9 Pt1 179.3(6)
N3 Pt1 C9 N5 178.0(13)
C1 Pt1 C9 N5 176.7(10)
C30 Pt1 C9 N5 -3.7(13)
N3 Pt1 C9 N4 0.3(6)
C1 Pt1 C9 N4 -1.0(14)
C30 Pt1 C9 N4 178.6(6)
C9 N4 C10 C11 -0.7(12)
C8 N4 C10 C11 179.0(8)
N4 C10 C11 N5 0.5(12)
C9 N5 C11 C10 -0.1(12)
C21 N5 C11 C10 -176.3(9)
C1 N1 C12 C13 87.5(9)
C2 N1 C12 C13 -94.4(8)
C1 N1 C12 C17 -87.0(9)
C2 N1 C12 C17 91.1(8)
C17 C12 C13 C14 0.0
N1 C12 C13 C14 -174.6(6)
C17 C12 C13 C18 178.1(7)
N1 C12 C13 C18 3.6(8)
C12 C13 C14 C15 0.0
C18 C13 C14 C15 -178.1(7)
C13 C14 C15 C16 0.0
C13 C14 C15 C19 177.2(8)
C14 C15 C16 C17 0.0
C19 C15 C16 C17 -177.2(8)
C15 C16 C17 C12 0.0
C15 C16 C17 C20 -178.0(7)
C13 C12 C17 C16 0.0
N1 C12 C17 C16 174.4(6)
C13 C12 C17 C20 177.9(7)
N1 C12 C17 C20 -7.6(8)
C9 N5 C21 C22 102.5(9)
C11 N5 C21 C22 -81.9(10)
C9 N5 C21 C26 -77.6(11)
C11 N5 C21 C26 98.0(9)
C26 C21 C22 C23 0.0
N5 C21 C22 C23 179.9(7)
C26 C21 C22 C27 178.4(8)
N5 C21 C22 C27 -1.7(8)
C21 C22 C23 C24 0.0
C27 C22 C23 C24 -178.4(8)
C22 C23 C24 C25 0.0
C22 C23 C24 C28 179.3(7)
C23 C24 C25 C26 0.0
C28 C24 C25 C26 -179.3(8)
C24 C25 C26 C21 0.0
C24 C25 C26 C29 -177.6(7)
C22 C21 C26 C25 0.0
N5 C21 C26 C25 -179.9(7)
C22 C21 C26 C29 177.6(8)
N5 C21 C26 C29 -2.3(8)
N3 Pt1 C30 C31 2(11)
C1 Pt1 C30 C31 88.3(7)
C9 Pt1 C30 C31 -91.5(7)
C32 N6 C31 C30 -71.7(10)
C35 N6 C31 C30 168.4(7)
Pt1 C30 C31 N6 -169.3(6)
C35 N6 C32 C33 -61.4(10)
C31 N6 C32 C33 177.4(8)
C34 O1 C33 C32 -56.2(11)
N6 C32 C33 O1 60.4(11)
C33 O1 C34 C35 55.6(11)
C32 N6 C35 C34 60.9(10)
C31 N6 C35 C34 -176.3(8)
O1 C34 C35 N6 -58.4(11)
C73 O3 C71 C72 172.5(17)
C71 O3 C73 C74 176.7(17)
